data_7054634
loop_
_publ_author_name
'Zhang, Yingnan'
'Liu, Fuyang'
'Zheng, Tong'
'Zhang, Ziqing'
'Liu, Wei'
'Zhao, Xudong'
'Liu, Xiaoyang'

_publ_section_title
;
 Synthesis of perovskite-type manganites Yb1&#x2212;xDyxMnO3(0.1 &#x2264;
 x &#x2264; 0.5) via solid-state reaction and high-pressure flux methods
 followed by structural characterization and magnetic property studies
;
_journal_issue 4
_journal_name_full 'New J. Chem.'
_journal_page_first 2596
_journal_paper_doi 10.1039/C4NJ01876A
_journal_volume 39
_journal_year 2015
_chemical_formula_sum 'Dy0.5 Mn O3 Yb0.5'
_chemical_formula_weight 270.71
_chemical_name_systematic
; 
 ? 
;
_space_group_IT_number 62
_symmetry_cell_setting orthorhombic
_symmetry_space_group_name_Hall '-P 2ac 2n'
_symmetry_space_group_name_H-M 'P n m a'
_atom_sites_solution_hydrogens none
_atom_sites_solution_primary direct
_atom_sites_solution_secondary difmap
_audit_creation_method SHELXL-97
_audit_update_record
;
2014-10-21 deposited with the CCDC.
2015-01-21 downloaded from the CCDC.
;
_cell_angle_alpha 90.00
_cell_angle_beta 90.00
_cell_angle_gamma 90.00
_cell_formula_units_Z 4
_cell_length_a 5.8352(12)
_cell_length_b 7.3473(15)
_cell_length_c 5.2561(10)
_cell_measurement_reflns_used 897
_cell_measurement_temperature 293(2)
_cell_measurement_theta_max 54.104
_cell_measurement_theta_min 9.525
_cell_volume 225.34(8)
_computing_structure_refinement 'SHELXL-97 (Sheldrick, 1997)'
_computing_structure_solution 'SHELXS-97 (Sheldrick, 1990)'
_diffrn_ambient_temperature 293(2)
_diffrn_measured_fraction_theta_full 1.000
_diffrn_measured_fraction_theta_max 1.000
_diffrn_measurement_device_type CCD
_diffrn_radiation_monochromator graphite
_diffrn_radiation_source 'fine-focus sealed tube'
_diffrn_radiation_type MoK\a
_diffrn_radiation_wavelength 0.71073
_diffrn_reflns_av_R_equivalents 0.0248
_diffrn_reflns_av_sigmaI/netI 0.0202
_diffrn_reflns_limit_h_max 6
_diffrn_reflns_limit_h_min -7
_diffrn_reflns_limit_k_max 9
_diffrn_reflns_limit_k_min -8
_diffrn_reflns_limit_l_max 4
_diffrn_reflns_limit_l_min -6
_diffrn_reflns_number 1223
_diffrn_reflns_theta_full 27.09
_diffrn_reflns_theta_max 27.09
_diffrn_reflns_theta_min 4.77
_exptl_absorpt_coefficient_mu 42.366
_exptl_absorpt_correction_T_max 0.4845
_exptl_absorpt_correction_T_min 0.3630
_exptl_absorpt_correction_type multi-scan
_exptl_crystal_colour black
_exptl_crystal_density_diffrn 7.979
_exptl_crystal_density_method 'not measured'
_exptl_crystal_description cubic
_exptl_crystal_F_000 468
_exptl_crystal_size_max 0.03
_exptl_crystal_size_mid 0.02
_exptl_crystal_size_min 0.02
_refine_diff_density_max 1.028
_refine_diff_density_min -2.479
_refine_diff_density_rms 0.403
_refine_ls_extinction_coef 0.103(3)
_refine_ls_extinction_expression Fc^*^=kFc[1+0.001xFc^2^\l^3^/sin(2\q)]^-1/4^
_refine_ls_extinction_method SHELXL
_refine_ls_goodness_of_fit_ref 1.201
_refine_ls_hydrogen_treatment none
_refine_ls_matrix_type full
_refine_ls_number_parameters 30
_refine_ls_number_reflns 268
_refine_ls_number_restraints 0
_refine_ls_restrained_S_all 1.201
_refine_ls_R_factor_all 0.0177
_refine_ls_R_factor_gt 0.0171
_refine_ls_shift/su_max 0.000
_refine_ls_shift/su_mean 0.000
_refine_ls_structure_factor_coef Fsqd
_refine_ls_weighting_details 'calc w=1/[\s^2^(Fo^2^)+(0.0230P)^2^+0.0918P] where P=(Fo^2^+2Fc^2^)/3'
_refine_ls_weighting_scheme calc
_refine_ls_wR_factor_gt 0.0397
_refine_ls_wR_factor_ref 0.0402
_reflns_number_gt 262
_reflns_number_total 268
_reflns_threshold_expression >2sigma(I)
_cod_data_source_file c4nj01876a2.cif
_cod_data_source_block zyn
_cod_depositor_comments
;
The following automatic conversions were performed:

'_symmetry_cell_setting' value 'Orthorhombic' changed to
'orthorhombic' according to
/usr/data/users/saulius/crontab/automatic-downloads/rss-feeds/RSC/lib/dictionaries/cif_core.dic
dictionary named 'cif_core.dic' version 2.4.2 from 2011-04-26.

'_exptl_absorpt_correction_type' value 'Multi Scan' changed to
'multi-scan' according to
/usr/data/users/saulius/crontab/automatic-downloads/rss-feeds/RSC/lib/dictionaries/cif_core.dic
dictionary named 'cif_core.dic' version 2.4.2 from 2011-04-26.

Automatic conversion script
Id: cif_fix_values 3008 2015-01-20 13:52:24Z robertas 

 Adding full bibliography for 7054634.cif.
;
_cod_original_sg_symbol_H-M Pnma
_cod_original_formula_sum 'Dy0.50 Mn O3 Yb0.50'
_cod_database_code 7054634

loop_
_symmetry_equiv_pos_as_xyz
'x, y, z'
'-x+1/2, -y, z+1/2'
'-x, y+1/2, -z'
'x+1/2, -y+1/2, -z+1/2'
'-x, -y, -z'
'x-1/2, y, -z-1/2'
'x, -y-1/2, z'
'-x-1/2, y-1/2, z-1/2'

loop_
_atom_site_label
_atom_site_type_symbol
_atom_site_fract_x
_atom_site_fract_y
_atom_site_fract_z
_atom_site_U_iso_or_equiv
_atom_site_adp_type
_atom_site_occupancy
_atom_site_symmetry_multiplicity
_atom_site_calc_flag
_atom_site_refinement_flags
_atom_site_disorder_group
Yb1 Yb 0.41606(5) 0.2500 0.01733(6) 0.0046(2) Uani 0.50 2 d SP 1
Dy1 Dy 0.41606(5) 0.2500 0.01733(6) 0.0046(2) Uani 0.50 2 d SP 2
Mn2 Mn 0.0000 0.5000 0.0000 0.0032(3) Uani 1 2 d S .
O1 O 0.0396(6) 0.2500 -0.1146(8) 0.0051(8) Uani 1 2 d S .
O2 O 0.6707(4) 0.4455(3) 0.1999(6) 0.0067(6) Uani 1 1 d . .

loop_
_atom_site_aniso_label
_atom_site_aniso_U_11
_atom_site_aniso_U_22
_atom_site_aniso_U_33
_atom_site_aniso_U_23
_atom_site_aniso_U_13
_atom_site_aniso_U_12
Yb1 0.0024(3) 0.0066(3) 0.0048(3) 0.000 -0.00047(8) 0.000
Dy1 0.0024(3) 0.0066(3) 0.0048(3) 0.000 -0.00047(8) 0.000
Mn2 0.0016(7) 0.0045(5) 0.0035(5) 0.0001(3) -0.0010(3) 0.0013(5)
O1 0.003(2) 0.0059(19) 0.006(2) 0.000 -0.0002(16) 0.000
O2 0.0067(14) 0.0085(14) 0.0047(14) -0.0021(11) 0.0021(11) -0.0013(10)

loop_
_atom_type_symbol
_atom_type_description
_atom_type_scat_dispersion_real
_atom_type_scat_dispersion_imag
_atom_type_scat_source
O O 0.0106 0.0060 'International Tables Vol C Tables 4.2.6.8 and 6.1.1.4'
Mn Mn 0.3368 0.7283 'International Tables Vol C Tables 4.2.6.8 and 6.1.1.4'
Yb Yb -0.3850 5.5486 'International Tables Vol C Tables 4.2.6.8 and 6.1.1.4'
Dy Dy -0.1892 4.4098 'International Tables Vol C Tables 4.2.6.8 and 6.1.1.4'

loop_
_geom_angle_atom_site_label_1
_geom_angle_atom_site_label_2
_geom_angle_atom_site_label_3
_geom_angle
_geom_angle_site_symmetry_1
_geom_angle_site_symmetry_3
O1 Yb1 O2 100.87(10) 6_655 .
O1 Yb1 O2 100.87(10) 6_655 7_565
O2 Yb1 O2 78.17(13) . 7_565
O1 Yb1 O1 91.29(9) 6_655 .
O2 Yb1 O1 138.46(7) . .
O2 Yb1 O1 138.46(7) 7_565 .
O1 Yb1 O2 137.99(8) 6_655 4_455
O2 Yb1 O2 118.85(5) . 4_455
O2 Yb1 O2 76.24(6) 7_565 4_455
O1 Yb1 O2 68.58(10) . 4_455
O1 Yb1 O2 137.99(8) 6_655 6_556
O2 Yb1 O2 76.24(6) . 6_556
O2 Yb1 O2 118.85(5) 7_565 6_556
O1 Yb1 O2 68.58(10) . 6_556
O2 Yb1 O2 69.69(12) 4_455 6_556
O1 Yb1 O2 69.01(7) 6_655 3_645
O2 Yb1 O2 150.11(6) . 3_645
O2 Yb1 O2 76.47(11) 7_565 3_645
O1 Yb1 O2 71.19(7) . 3_645
O2 Yb1 O2 69.64(4) 4_455 3_645
O2 Yb1 O2 130.52(5) 6_556 3_645
O1 Yb1 O2 69.01(7) 6_655 5_665
O2 Yb1 O2 76.47(11) . 5_665
O2 Yb1 O2 150.11(6) 7_565 5_665
O1 Yb1 O2 71.19(7) . 5_665
O2 Yb1 O2 130.52(5) 4_455 5_665
O2 Yb1 O2 69.64(4) 6_556 5_665
O2 Yb1 O2 121.65(13) 3_645 5_665
O1 Yb1 Mn2 103.21(8) 6_655 3_545
O2 Yb1 Mn2 155.86(7) . 3_545
O2 Yb1 Mn2 98.75(7) 7_565 3_545
O1 Yb1 Mn2 39.72(4) . 3_545
O2 Yb1 Mn2 38.66(6) 4_455 3_545
O2 Yb1 Mn2 84.74(6) 6_556 3_545
O2 Yb1 Mn2 45.79(6) 3_645 3_545
O2 Yb1 Mn2 110.84(6) 5_665 3_545
O1 Yb1 Mn2 103.21(8) 6_655 .
O2 Yb1 Mn2 98.75(7) . .
O2 Yb1 Mn2 155.86(7) 7_565 .
O1 Yb1 Mn2 39.72(4) . .
O2 Yb1 Mn2 84.74(6) 4_455 .
O2 Yb1 Mn2 38.66(6) 6_556 .
O2 Yb1 Mn2 110.84(6) 3_645 .
O2 Yb1 Mn2 45.79(6) 5_665 .
Mn2 Yb1 Mn2 74.182(17) 3_545 .
O1 Yb1 Mn2 135.06(5) 6_655 2_565
O2 Yb1 Mn2 36.57(7) . 2_565
O2 Yb1 Mn2 85.84(7) 7_565 2_565
O1 Yb1 Mn2 112.84(8) . 2_565
O2 Yb1 Mn2 86.91(7) 4_455 2_565
O2 Yb1 Mn2 44.27(6) 6_556 2_565
O2 Yb1 Mn2 153.26(7) 3_645 2_565
O2 Yb1 Mn2 83.18(7) 5_665 2_565
Mn2 Yb1 Mn2 119.769(12) 3_545 2_565
Mn2 Yb1 Mn2 78.326(10) . 2_565
O1 Yb1 Mn2 135.06(6) 6_655 4
O2 Yb1 Mn2 85.84(7) . 4
O2 Yb1 Mn2 36.57(7) 7_565 4
O1 Yb1 Mn2 112.84(8) . 4
O2 Yb1 Mn2 44.27(6) 4_455 4
O2 Yb1 Mn2 86.91(7) 6_556 4
O2 Yb1 Mn2 83.18(7) 3_645 4
O2 Yb1 Mn2 153.26(7) 5_665 4
Mn2 Yb1 Mn2 78.326(10) 3_545 4
Mn2 Yb1 Mn2 119.769(12) . 4
Mn2 Yb1 Mn2 70.818(16) 2_565 4
O2 Mn2 O2 180.00(15) 2_564 6_556
O2 Mn2 O1 90.23(14) 2_564 .
O2 Mn2 O1 89.77(14) 6_556 .
O2 Mn2 O1 89.77(14) 2_564 5_565
O2 Mn2 O1 90.23(14) 6_556 5_565
O1 Mn2 O1 180.0 . 5_565
O2 Mn2 O2 91.30(5) 2_564 5_665
O2 Mn2 O2 88.70(5) 6_556 5_665
O1 Mn2 O2 85.48(13) . 5_665
O1 Mn2 O2 94.52(13) 5_565 5_665
O2 Mn2 O2 88.70(5) 2_564 1_455
O2 Mn2 O2 91.30(5) 6_556 1_455
O1 Mn2 O2 94.52(13) . 1_455
O1 Mn2 O2 85.48(13) 5_565 1_455
O2 Mn2 O2 180.0 5_665 1_455
O2 Mn2 Yb1 55.44(8) 2_564 5_565
O2 Mn2 Yb1 124.56(8) 6_556 5_565
O1 Mn2 Yb1 130.87(11) . 5_565
O1 Mn2 Yb1 49.13(11) 5_565 5_565
O2 Mn2 Yb1 124.44(7) 5_665 5_565
O2 Mn2 Yb1 55.56(7) 1_455 5_565
O2 Mn2 Dy1 55.44(8) 2_564 5_565
O2 Mn2 Dy1 124.56(8) 6_556 5_565
O1 Mn2 Dy1 130.87(11) . 5_565
O1 Mn2 Dy1 49.13(11) 5_565 5_565
O2 Mn2 Dy1 124.44(7) 5_665 5_565
O2 Mn2 Dy1 55.56(7) 1_455 5_565
Yb1 Mn2 Dy1 0.000(7) 5_565 5_565
O2 Mn2 Yb1 124.56(8) 2_564 .
O2 Mn2 Yb1 55.44(8) 6_556 .
O1 Mn2 Yb1 49.13(11) . .
O1 Mn2 Yb1 130.87(11) 5_565 .
O2 Mn2 Yb1 55.56(7) 5_665 .
O2 Mn2 Yb1 124.44(7) 1_455 .
Yb1 Mn2 Yb1 180.0 5_565 .
Dy1 Mn2 Yb1 180.0 5_565 .
O2 Mn2 Dy1 45.37(8) 2_564 2_564
O2 Mn2 Dy1 134.63(8) 6_556 2_564
O1 Mn2 Dy1 106.31(12) . 2_564
O1 Mn2 Dy1 73.69(12) 5_565 2_564
O2 Mn2 Dy1 52.04(7) 5_665 2_564
O2 Mn2 Dy1 127.96(7) 1_455 2_564
Yb1 Mn2 Dy1 75.510(10) 5_565 2_564
Dy1 Mn2 Dy1 75.510(10) 5_565 2_564
Yb1 Mn2 Dy1 104.490(10) . 2_564
O2 Mn2 Yb1 45.37(8) 2_564 2_564
O2 Mn2 Yb1 134.63(8) 6_556 2_564
O1 Mn2 Yb1 106.31(12) . 2_564
O1 Mn2 Yb1 73.69(12) 5_565 2_564
O2 Mn2 Yb1 52.04(7) 5_665 2_564
O2 Mn2 Yb1 127.96(7) 1_455 2_564
Yb1 Mn2 Yb1 75.510(10) 5_565 2_564
Dy1 Mn2 Yb1 75.510(10) 5_565 2_564
Yb1 Mn2 Yb1 104.490(10) . 2_564
Dy1 Mn2 Yb1 0.0 2_564 2_564
Mn2 O1 Mn2 141.3(2) . 3_545
Mn2 O1 Dy1 104.75(12) . 6
Mn2 O1 Dy1 104.75(12) 3_545 6
Mn2 O1 Yb1 104.75(12) . 6
Mn2 O1 Yb1 104.75(12) 3_545 6
Dy1 O1 Yb1 0.000(5) 6 6
Mn2 O1 Yb1 91.15(12) . .
Mn2 O1 Yb1 91.15(12) 3_545 .
Dy1 O1 Yb1 126.31(18) 6 .
Yb1 O1 Yb1 126.31(18) 6 .
Mn2 O2 Mn2 143.42(14) 2_565 1_655
Mn2 O2 Yb1 98.06(11) 2_565 .
Mn2 O2 Yb1 118.51(13) 1_655 .
Mn2 O2 Yb1 85.90(11) 2_565 6_656
Mn2 O2 Yb1 83.69(8) 1_655 6_656
Yb1 O2 Yb1 105.07(10) . 6_656
Mn2 O2 Dy1 85.90(11) 2_565 6_656
Mn2 O2 Dy1 83.69(8) 1_655 6_656
Yb1 O2 Dy1 105.07(10) . 6_656
Yb1 O2 Dy1 0.000(12) 6_656 6_656
Mn2 O2 Yb1 94.72(10) 2_565 5_665
Mn2 O2 Yb1 78.65(8) 1_655 5_665
Yb1 O2 Yb1 103.53(11) . 5_665
Yb1 O2 Yb1 151.01(12) 6_656 5_665
Dy1 O2 Yb1 151.01(12) 6_656 5_665
Mn2 O2 Dy1 94.72(10) 2_565 5_665
Mn2 O2 Dy1 78.65(8) 1_655 5_665
Yb1 O2 Dy1 103.53(11) . 5_665
Yb1 O2 Dy1 151.01(12) 6_656 5_665
Dy1 O2 Dy1 151.01(12) 6_656 5_665
Yb1 O2 Dy1 0.000(13) 5_665 5_665

loop_
_geom_bond_atom_site_label_1
_geom_bond_atom_site_label_2
_geom_bond_distance
_geom_bond_site_symmetry_2
Yb1 O1 2.236(4) 6_655
Yb1 O2 2.279(3) .
Yb1 O2 2.279(3) 7_565
Yb1 O1 2.304(4) .
Yb1 O2 2.515(3) 4_455
Yb1 O2 2.515(3) 6_556
Yb1 O2 2.562(3) 3_645
Yb1 O2 2.562(3) 5_665
Yb1 Mn2 3.0457(5) 3_545
Yb1 Mn2 3.0457(5) .
Yb1 Mn2 3.1702(5) 2_565
Yb1 Mn2 3.1702(5) 4
Mn2 O2 1.908(3) 2_564
Mn2 O2 1.908(3) 6_556
Mn2 O1 1.9467(14) .
Mn2 O1 1.9467(14) 5_565
Mn2 O2 2.227(3) 5_665
Mn2 O2 2.227(3) 1_455
Mn2 Yb1 3.0457(5) 5_565
Mn2 Dy1 3.0457(5) 5_565
Mn2 Dy1 3.1702(5) 2_564
Mn2 Yb1 3.1702(5) 2_564
O1 Mn2 1.9467(14) 3_545
O1 Dy1 2.236(4) 6
O1 Yb1 2.236(4) 6
O2 Mn2 1.908(3) 2_565
O2 Mn2 2.227(3) 1_655
O2 Yb1 2.515(3) 6_656
O2 Dy1 2.515(3) 6_656
O2 Yb1 2.562(3) 5_665
O2 Dy1 2.562(3) 5_665
